data_7048317
loop_
_publ_author_name
'Hildebrandt, Jana'
'Trautwein, Ralf'
'Kritsch, Daniel'
'H\"afner, Norman'
'G\"orls, Helmar'
'D\"urst, Matthias'
'Runnebaum, Ingo B.'
'Weigand, Wolfgang'

_publ_section_title
;
 Synthesis, characterization and biological investigation of platinum(ii)
 complexes with asparagusic acid derivatives as ligands.
;
_journal_issue 3
_journal_name_full 'Dalton transactions (Cambridge, England : 2003)'
_journal_page_first 936
_journal_page_last 944
_journal_paper_doi 10.1039/c8dt02553c
_journal_volume 48
_journal_year 2019
_chemical_formula_moiety 'C40 H36 O2 P2 Pt S2, C H Cl3'
_chemical_formula_sum 'C41 H37 Cl3 O2 P2 Pt S2'
_chemical_formula_weight 989.21
_space_group_IT_number 15
_space_group_name_Hall '-C 2yc'
_space_group_name_H-M_alt 'C 1 2/c 1'
_symmetry_cell_setting monoclinic
_symmetry_space_group_name_Hall '-C 2yc'
_symmetry_space_group_name_H-M 'C 1 2/c 1'
_atom_sites_solution_hydrogens mixed
_atom_sites_solution_primary direct
_atom_sites_solution_secondary difmap
_audit_block_doi 10.5517/ccdc.csd.cc1mtq8f
_audit_creation_method SHELXL-97
_audit_update_record
;
2016-11-01 deposited with the CCDC.
2018-12-05 downloaded from the CCDC.
;
_cell_angle_alpha 90
_cell_angle_beta 130.220(1)
_cell_angle_gamma 90
_cell_formula_units_Z 8
_cell_length_a 27.8130(5)
_cell_length_b 19.4794(3)
_cell_length_c 19.1878(3)
_cell_measurement_reflns_used 23970
_cell_measurement_temperature 133(2)
_cell_measurement_theta_max 27.44
_cell_measurement_theta_min 2.09
_cell_volume 7937.8(3)
_computing_cell_refinement DENZO
_computing_data_collection COLLECT
_computing_data_reduction DENZO
_computing_molecular_graphics SHELXTL/PC
_computing_publication_material SHELXL-97
_computing_structure_refinement 'SHELXL-97 (Sheldrick, 2008)'
_computing_structure_solution 'SHELXS-97 (Sheldrick, 2008)'
_diffrn_ambient_temperature 133(2)
_diffrn_measured_fraction_theta_full 0.997
_diffrn_measured_fraction_theta_max 0.997
_diffrn_measurement_device_type KappaCCD
_diffrn_measurement_method 'phi- + omega-scan'
_diffrn_radiation_monochromator graphite
_diffrn_radiation_source 'fine-focus sealed tube'
_diffrn_radiation_type MoK\a
_diffrn_radiation_wavelength 0.71073
_diffrn_reflns_av_R_equivalents 0.0526
_diffrn_reflns_av_sigmaI/netI 0.0491
_diffrn_reflns_limit_h_max 28
_diffrn_reflns_limit_h_min -36
_diffrn_reflns_limit_k_max 25
_diffrn_reflns_limit_k_min -25
_diffrn_reflns_limit_l_max 24
_diffrn_reflns_limit_l_min -24
_diffrn_reflns_number 23970
_diffrn_reflns_theta_full 27.48
_diffrn_reflns_theta_max 27.48
_diffrn_reflns_theta_min 2.09
_exptl_absorpt_coefficient_mu 3.959
_exptl_absorpt_correction_T_max 0.7456
_exptl_absorpt_correction_T_min 0.5671
_exptl_absorpt_correction_type multi-scan
_exptl_absorpt_process_details 'SADABS, Bruker-AXS, 2002'
_exptl_crystal_colour colourles
_exptl_crystal_density_diffrn 1.655
_exptl_crystal_density_method 'not measured'
_exptl_crystal_description prism
_exptl_crystal_F_000 3920
_exptl_crystal_size_max 0.122
_exptl_crystal_size_mid 0.112
_exptl_crystal_size_min 0.108
_refine_diff_density_max 1.136
_refine_diff_density_min -1.364
_refine_diff_density_rms 0.142
_refine_ls_extinction_method none
_refine_ls_goodness_of_fit_ref 1.085
_refine_ls_hydrogen_treatment mixed
_refine_ls_matrix_type full
_refine_ls_number_parameters 484
_refine_ls_number_reflns 9075
_refine_ls_number_restraints 0
_refine_ls_restrained_S_all 1.085
_refine_ls_R_factor_all 0.0591
_refine_ls_R_factor_gt 0.0425
_refine_ls_shift/su_max 0.002
_refine_ls_shift/su_mean 0.000
_refine_ls_structure_factor_coef Fsqd
_refine_ls_weighting_details 'calc w=1/[\s^2^(Fo^2^)+(0.0042P)^2^+100.6646P] where P=(Fo^2^+2Fc^2^)/3'
_refine_ls_weighting_scheme calc
_refine_ls_wR_factor_gt 0.0799
_refine_ls_wR_factor_ref 0.0864
_reflns_number_gt 7484
_reflns_number_total 9075
_reflns_threshold_expression >2sigma(I)
_cod_data_source_file c8dt02553c1.cif
_cod_data_source_block FO6060
_cod_depositor_comments 'Adding full bibliography for 7048317--7048318.cif.'
_cod_original_cell_volume 7937.8(2)
_cod_original_sg_symbol_H-M 'C 2/c'
_cod_database_code 7048317

loop_
_symmetry_equiv_pos_as_xyz
'x, y, z'
'-x, y, -z+1/2'
'x+1/2, y+1/2, z'
'-x+1/2, y+1/2, -z+1/2'
'-x, -y, -z'
'x, -y, z-1/2'
'-x+1/2, -y+1/2, -z'
'x+1/2, -y+1/2, z-1/2'

loop_
_atom_site_label
_atom_site_type_symbol
_atom_site_fract_x
_atom_site_fract_y
_atom_site_fract_z
_atom_site_U_iso_or_equiv
_atom_site_adp_type
_atom_site_occupancy
_atom_site_symmetry_multiplicity
_atom_site_calc_flag
_atom_site_refinement_flags
Pt1 Pt 0.794953(8) 0.273333(10) 0.761463(13) 0.01865(6) Uani 1 1 d .
S1 S 0.90343(6) 0.26297(7) 0.84522(9) 0.0270(3) Uani 1 1 d .
S2 S 0.78431(6) 0.15356(7) 0.74519(9) 0.0234(3) Uani 1 1 d .
P1 P 0.80671(6) 0.38992(7) 0.77237(8) 0.0193(3) Uani 1 1 d .
P2 P 0.68777(6) 0.26571(7) 0.67297(8) 0.0198(3) Uani 1 1 d .
O1 O 0.92666(18) 0.1233(3) 0.7040(3) 0.0464(12) Uani 1 1 d .
O2 O 1.00588(18) 0.1156(3) 0.8519(3) 0.0404(12) Uani 1 1 d .
C1 C 0.9245(3) 0.1737(3) 0.8801(4) 0.0253(11) Uani 1 1 d .
C2 C 0.9036(2) 0.1221(3) 0.8048(4) 0.0264(12) Uani 1 1 d .
C3 C 0.8349(2) 0.1307(3) 0.7196(4) 0.0227(11) Uani 1 1 d .
C4 C 0.9461(2) 0.1210(3) 0.7812(3) 0.0229(11) Uani 1 1 d .
C5 C 0.8823(2) 0.4177(3) 0.8080(4) 0.0233(11) Uani 1 1 d .
C6 C 0.8899(2) 0.4311(3) 0.7445(4) 0.0323(13) Uani 1 1 d .
H6A H 0.8545 0.4283 0.6812 0.039 Uiso 1 1 calc R
C7 C 0.9477(3) 0.4485(4) 0.7721(4) 0.0453(18) Uani 1 1 d .
H7A H 0.9522 0.4571 0.7278 0.054 Uiso 1 1 calc R
C8 C 0.9997(3) 0.4536(3) 0.8643(4) 0.0391(16) Uani 1 1 d .
H8A H 1.0395 0.4666 0.8831 0.047 Uiso 1 1 calc R
C9 C 0.9932(2) 0.4398(3) 0.9281(4) 0.0310(13) Uani 1 1 d .
H9A H 1.0288 0.4427 0.9913 0.037 Uiso 1 1 calc R
C10 C 0.9355(2) 0.4218(3) 0.9014(3) 0.0243(11) Uani 1 1 d .
H10A H 0.9316 0.4122 0.9460 0.029 Uiso 1 1 calc R
C11 C 0.8037(2) 0.4337(3) 0.8534(3) 0.0224(11) Uani 1 1 d .
C12 C 0.7756(3) 0.4022(3) 0.8841(4) 0.0309(13) Uani 1 1 d .
H12A H 0.7604 0.3565 0.8661 0.037 Uiso 1 1 calc R
C13 C 0.7697(3) 0.4374(4) 0.9409(4) 0.0427(16) Uani 1 1 d .
H13A H 0.7494 0.4160 0.9602 0.051 Uiso 1 1 calc R
C14 C 0.7931(3) 0.5031(4) 0.9697(4) 0.0406(16) Uani 1 1 d .
H14A H 0.7895 0.5265 1.0096 0.049 Uiso 1 1 calc R
C15 C 0.8218(3) 0.5351(3) 0.9410(4) 0.0357(15) Uani 1 1 d .
H15A H 0.8384 0.5801 0.9613 0.043 Uiso 1 1 calc R
C16 C 0.8263(2) 0.5007(3) 0.8818(3) 0.0255(11) Uani 1 1 d .
H16A H 0.8449 0.5231 0.8604 0.031 Uiso 1 1 calc R
C17 C 0.7494(2) 0.4338(3) 0.6637(3) 0.0185(10) Uani 1 1 d .
C18 C 0.7300(2) 0.4005(3) 0.5847(3) 0.0226(11) Uani 1 1 d .
H18A H 0.7465 0.3565 0.5894 0.027 Uiso 1 1 calc R
C19 C 0.6868(2) 0.4307(3) 0.4994(4) 0.0292(12) Uani 1 1 d .
H19A H 0.6737 0.4074 0.4462 0.035 Uiso 1 1 calc R
C20 C 0.6628(3) 0.4952(3) 0.4927(4) 0.0333(14) Uani 1 1 d .
H20A H 0.6332 0.5164 0.4348 0.040 Uiso 1 1 calc R
C21 C 0.6821(3) 0.5282(3) 0.5702(4) 0.0315(13) Uani 1 1 d .
H21A H 0.6657 0.5724 0.5652 0.038 Uiso 1 1 calc R
C22 C 0.7252(2) 0.4985(3) 0.6559(3) 0.0247(11) Uani 1 1 d .
H22A H 0.7381 0.5222 0.7088 0.030 Uiso 1 1 calc R
C23 C 0.6378(2) 0.3354(3) 0.6595(4) 0.0223(11) Uani 1 1 d .
C24 C 0.6286(3) 0.3426(3) 0.7225(4) 0.0325(13) Uani 1 1 d .
H24A H 0.6489 0.3119 0.7728 0.039 Uiso 1 1 calc R
C25 C 0.5902(3) 0.3938(3) 0.7128(4) 0.0383(15) Uani 1 1 d .
H25A H 0.5845 0.3982 0.7563 0.046 Uiso 1 1 calc R
C26 C 0.5600(3) 0.4387(3) 0.6394(5) 0.0380(15) Uani 1 1 d .
H26A H 0.5328 0.4732 0.6318 0.046 Uiso 1 1 calc R
C27 C 0.5698(3) 0.4330(3) 0.5777(4) 0.0354(14) Uani 1 1 d .
H27A H 0.5500 0.4643 0.5281 0.042 Uiso 1 1 calc R
C28 C 0.6085(2) 0.3819(3) 0.5879(4) 0.0261(11) Uani 1 1 d .
H28A H 0.6151 0.3785 0.5452 0.031 Uiso 1 1 calc R
C29 C 0.6492(2) 0.2423(2) 0.5548(3) 0.0211(10) Uani 1 1 d .
C30 C 0.6856(2) 0.2285(3) 0.5304(3) 0.0229(10) Uani 1 1 d .
H30A H 0.7302 0.2301 0.5755 0.028 Uiso 1 1 calc R
C31 C 0.6576(3) 0.2124(3) 0.4411(4) 0.0293(12) Uani 1 1 d .
H31A H 0.6829 0.2044 0.4248 0.035 Uiso 1 1 calc R
C32 C 0.5926(3) 0.2080(3) 0.3755(4) 0.0323(13) Uani 1 1 d .
H32A H 0.5733 0.1966 0.3143 0.039 Uiso 1 1 calc R
C33 C 0.5561(2) 0.2202(3) 0.3990(4) 0.0320(13) Uani 1 1 d .
H33A H 0.5116 0.2162 0.3543 0.038 Uiso 1 1 calc R
C34 C 0.5839(2) 0.2383(3) 0.4879(4) 0.0251(11) Uani 1 1 d .
H34A H 0.5582 0.2480 0.5032 0.030 Uiso 1 1 calc R
C35 C 0.6697(2) 0.1991(3) 0.7199(4) 0.0242(11) Uani 1 1 d .
C36 C 0.7089(3) 0.1946(3) 0.8146(4) 0.0340(13) Uani 1 1 d .
H36A H 0.7451 0.2232 0.8512 0.041 Uiso 1 1 calc R
C37 C 0.6961(3) 0.1492(4) 0.8563(5) 0.0442(16) Uani 1 1 d .
H37A H 0.7232 0.1466 0.9209 0.053 Uiso 1 1 calc R
C38 C 0.6438(3) 0.1077(4) 0.8031(5) 0.0456(17) Uani 1 1 d .
H38A H 0.6343 0.0769 0.8312 0.055 Uiso 1 1 calc R
C39 C 0.6050(3) 0.1105(4) 0.7094(5) 0.0471(17) Uani 1 1 d .
H39A H 0.5697 0.0807 0.6735 0.057 Uiso 1 1 calc R
C40 C 0.6169(3) 0.1565(3) 0.6668(4) 0.0335(13) Uani 1 1 d .
H40A H 0.5893 0.1590 0.6021 0.040 Uiso 1 1 calc R
Cl1 Cl 0.35791(13) 0.26235(18) 0.54743(18) 0.1020(9) Uani 1 1 d .
Cl2 Cl 0.48424(13) 0.27388(16) 0.60884(17) 0.0967(9) Uani 1 1 d .
Cl3 Cl 0.43377(11) 0.14143(15) 0.59620(16) 0.0829(7) Uani 1 1 d .
C1CL C 0.4161(4) 0.2244(5) 0.5488(6) 0.072(3) Uani 1 1 d .
H1CA H 0.3988 0.2201 0.4844 0.086 Uiso 1 1 calc R
H1O2 H 1.024(3) 0.115(3) 0.834(4) 0.021(16) Uiso 1 1 d .
H1A H 0.969(3) 0.176(3) 0.925(4) 0.021(14) Uiso 1 1 d .
H1B H 0.908(3) 0.160(3) 0.908(4) 0.027(16) Uiso 1 1 d .
H2 H 0.908(3) 0.077(3) 0.836(4) 0.034(16) Uiso 1 1 d .
H3A H 0.821(2) 0.088(3) 0.688(4) 0.022(14) Uiso 1 1 d .
H3B H 0.831(3) 0.166(3) 0.678(4) 0.031(16) Uiso 1 1 d .

loop_
_atom_site_aniso_label
_atom_site_aniso_U_11
_atom_site_aniso_U_22
_atom_site_aniso_U_33
_atom_site_aniso_U_23
_atom_site_aniso_U_13
_atom_site_aniso_U_12
Pt1 0.01521(9) 0.02051(10) 0.01845(9) -0.00180(8) 0.01006(7) 0.00171(8)
S1 0.0172(6) 0.0238(7) 0.0326(7) -0.0038(5) 0.0128(5) 0.0028(5)
S2 0.0205(6) 0.0228(6) 0.0292(7) 0.0020(5) 0.0170(6) 0.0030(5)
P1 0.0183(6) 0.0205(6) 0.0173(6) -0.0036(5) 0.0106(5) 0.0012(5)
P2 0.0160(6) 0.0232(7) 0.0196(6) 0.0004(5) 0.0113(5) 0.0023(5)
O1 0.0170(19) 0.091(4) 0.027(2) -0.001(2) 0.0121(17) 0.001(2)
O2 0.0180(19) 0.080(4) 0.024(2) 0.005(2) 0.0139(18) 0.009(2)
C1 0.021(3) 0.033(3) 0.018(2) -0.003(2) 0.011(2) 0.001(2)
C2 0.024(3) 0.027(3) 0.026(3) 0.001(2) 0.015(2) 0.001(2)
C3 0.017(2) 0.024(3) 0.024(3) -0.008(2) 0.012(2) -0.003(2)
C4 0.020(2) 0.020(3) 0.023(3) -0.001(2) 0.011(2) 0.003(2)
C5 0.017(2) 0.020(3) 0.030(3) -0.008(2) 0.014(2) -0.0014(19)
C6 0.019(2) 0.053(4) 0.023(3) -0.011(3) 0.013(2) 0.000(2)
C7 0.023(3) 0.082(5) 0.037(3) -0.020(3) 0.022(3) -0.008(3)
C8 0.018(3) 0.058(4) 0.042(4) -0.022(3) 0.019(3) -0.009(3)
C9 0.019(2) 0.030(3) 0.032(3) -0.014(2) 0.011(2) -0.001(2)
C10 0.022(2) 0.023(3) 0.022(3) -0.007(2) 0.011(2) -0.001(2)
C11 0.020(2) 0.026(3) 0.016(2) 0.001(2) 0.009(2) 0.007(2)
C12 0.029(3) 0.034(3) 0.028(3) 0.002(2) 0.017(2) 0.007(2)
C13 0.047(4) 0.057(4) 0.034(3) 0.009(3) 0.031(3) 0.015(3)
C14 0.036(3) 0.059(4) 0.021(3) -0.001(3) 0.016(3) 0.021(3)
C15 0.029(3) 0.040(3) 0.025(3) -0.007(2) 0.012(2) 0.014(3)
C16 0.022(2) 0.032(3) 0.023(3) -0.002(2) 0.015(2) 0.004(2)
C17 0.015(2) 0.024(3) 0.017(2) -0.0039(19) 0.0107(19) -0.0029(19)
C18 0.018(2) 0.026(3) 0.025(3) -0.002(2) 0.014(2) -0.002(2)
C19 0.019(2) 0.044(3) 0.021(3) -0.006(2) 0.011(2) -0.008(2)
C20 0.028(3) 0.045(4) 0.025(3) 0.014(3) 0.016(2) 0.004(3)
C21 0.030(3) 0.034(3) 0.027(3) 0.001(2) 0.016(2) 0.002(2)
C22 0.022(2) 0.029(3) 0.020(2) 0.001(2) 0.013(2) 0.001(2)
C23 0.016(2) 0.025(3) 0.028(3) -0.003(2) 0.015(2) 0.001(2)
C24 0.032(3) 0.040(3) 0.026(3) -0.001(2) 0.019(3) 0.009(3)
C25 0.038(3) 0.046(4) 0.036(3) -0.004(3) 0.027(3) 0.007(3)
C26 0.031(3) 0.028(3) 0.060(4) -0.003(3) 0.031(3) 0.006(2)
C27 0.026(3) 0.028(3) 0.044(4) 0.005(3) 0.019(3) 0.004(2)
C28 0.021(2) 0.025(3) 0.033(3) -0.001(2) 0.018(2) -0.001(2)
C29 0.022(2) 0.018(2) 0.022(2) -0.0027(19) 0.013(2) -0.0005(19)
C30 0.021(2) 0.022(2) 0.027(3) -0.002(2) 0.016(2) -0.005(2)
C31 0.039(3) 0.025(3) 0.039(3) -0.002(2) 0.032(3) 0.003(2)
C32 0.032(3) 0.038(3) 0.022(3) -0.004(2) 0.015(2) -0.001(2)
C33 0.020(2) 0.038(3) 0.024(3) -0.003(2) 0.008(2) -0.002(2)
C34 0.022(2) 0.029(3) 0.027(3) -0.001(2) 0.017(2) 0.001(2)
C35 0.025(3) 0.031(3) 0.028(3) 0.005(2) 0.022(2) 0.006(2)
C36 0.037(3) 0.038(3) 0.024(3) 0.007(2) 0.019(3) 0.009(3)
C37 0.049(4) 0.053(4) 0.035(3) 0.015(3) 0.030(3) 0.009(3)
C38 0.053(4) 0.053(4) 0.058(4) 0.023(3) 0.049(4) 0.010(3)
C39 0.049(4) 0.046(4) 0.061(5) 0.007(3) 0.042(4) -0.008(3)
C40 0.030(3) 0.040(3) 0.030(3) 0.005(3) 0.019(3) 0.000(3)
Cl1 0.0757(16) 0.135(3) 0.0654(15) 0.0031(16) 0.0322(13) 0.0012(17)
Cl2 0.0866(17) 0.121(2) 0.0633(14) -0.0072(15) 0.0397(13) -0.0503(17)
Cl3 0.0713(14) 0.110(2) 0.0615(13) 0.0059(13) 0.0403(12) -0.0241(14)
C1CL 0.071(5) 0.100(7) 0.045(4) -0.010(5) 0.037(4) -0.033(5)

loop_
_atom_type_symbol
_atom_type_description
_atom_type_scat_dispersion_real
_atom_type_scat_dispersion_imag
_atom_type_scat_source
C C 0.0033 0.0016 'International Tables Vol C Tables 4.2.6.8 and 6.1.1.4'
H H 0.0000 0.0000 'International Tables Vol C Tables 4.2.6.8 and 6.1.1.4'
O O 0.0106 0.0060 'International Tables Vol C Tables 4.2.6.8 and 6.1.1.4'
P P 0.1023 0.0942 'International Tables Vol C Tables 4.2.6.8 and 6.1.1.4'
S S 0.1246 0.1234 'International Tables Vol C Tables 4.2.6.8 and 6.1.1.4'
Cl Cl 0.1484 0.1585 'International Tables Vol C Tables 4.2.6.8 and 6.1.1.4'
Pt Pt -1.7033 8.3905 'International Tables Vol C Tables 4.2.6.8 and 6.1.1.4'

loop_
_geom_angle_atom_site_label_1
_geom_angle_atom_site_label_2
_geom_angle_atom_site_label_3
_geom_angle
P1 Pt1 P2 99.96(5)
P1 Pt1 S1 88.74(5)
P2 Pt1 S1 170.91(5)
P1 Pt1 S2 176.91(5)
P2 Pt1 S2 81.09(5)
S1 Pt1 S2 90.09(4)
C1 S1 Pt1 107.60(19)
C3 S2 Pt1 103.08(19)
C11 P1 C17 105.6(2)
C11 P1 C5 102.6(2)
C17 P1 C5 103.5(2)
C11 P1 Pt1 117.42(18)
C17 P1 Pt1 113.17(16)
C5 P1 Pt1 113.05(17)
C35 P2 C29 107.8(2)
C35 P2 C23 99.8(2)
C29 P2 C23 103.0(2)
C35 P2 Pt1 108.77(17)
C29 P2 Pt1 112.00(17)
C23 P2 Pt1 124.05(17)
C4 O2 H1O2 107(4)
C2 C1 S1 116.4(4)
C2 C1 H1A 112(3)
S1 C1 H1A 103(3)
C2 C1 H1B 109(4)
S1 C1 H1B 109(4)
H1A C1 H1B 108(5)
C4 C2 C3 111.1(5)
C4 C2 C1 113.3(5)
C3 C2 C1 113.0(4)
C4 C2 H2 110(3)
C3 C2 H2 109(3)
C1 C2 H2 100(3)
C2 C3 S2 112.9(4)
C2 C3 H3A 107(3)
S2 C3 H3A 109(3)
C2 C3 H3B 110(3)
S2 C3 H3B 110(3)
H3A C3 H3B 107(5)
O1 C4 O2 122.7(5)
O1 C4 C2 123.3(5)
O2 C4 C2 114.0(5)
C6 C5 C10 118.5(5)
C6 C5 P1 121.2(4)
C10 C5 P1 120.2(4)
C7 C6 C5 120.8(5)
C7 C6 H6A 119.6
C5 C6 H6A 119.6
C6 C7 C8 120.4(6)
C6 C7 H7A 119.8
C8 C7 H7A 119.8
C9 C8 C7 119.6(5)
C9 C8 H8A 120.2
C7 C8 H8A 120.2
C8 C9 C10 120.6(5)
C8 C9 H9A 119.7
C10 C9 H9A 119.7
C9 C10 C5 120.1(5)
C9 C10 H10A 119.9
C5 C10 H10A 119.9
C12 C11 C16 118.8(5)
C12 C11 P1 120.3(4)
C16 C11 P1 120.8(4)
C13 C12 C11 120.1(6)
C13 C12 H12A 119.9
C11 C12 H12A 119.9
C14 C13 C12 120.6(6)
C14 C13 H13A 119.7
C12 C13 H13A 119.7
C15 C14 C13 120.3(6)
C15 C14 H14A 119.9
C13 C14 H14A 119.9
C14 C15 C16 119.3(6)
C14 C15 H15A 120.3
C16 C15 H15A 120.3
C15 C16 C11 120.8(6)
C15 C16 H16A 119.6
C11 C16 H16A 119.6
C22 C17 C18 118.8(5)
C22 C17 P1 123.6(4)
C18 C17 P1 117.6(4)
C19 C18 C17 121.1(5)
C19 C18 H18A 119.5
C17 C18 H18A 119.5
C18 C19 C20 119.4(5)
C18 C19 H19A 120.3
C20 C19 H19A 120.3
C21 C20 C19 119.7(5)
C21 C20 H20A 120.2
C19 C20 H20A 120.2
C20 C21 C22 121.5(6)
C20 C21 H21A 119.3
C22 C21 H21A 119.3
C21 C22 C17 119.6(5)
C21 C22 H22A 120.2
C17 C22 H22A 120.2
C28 C23 C24 118.3(5)
C28 C23 P2 121.9(4)
C24 C23 P2 119.8(4)
C25 C24 C23 120.9(6)
C25 C24 H24A 119.6
C23 C24 H24A 119.6
C24 C25 C26 120.1(6)
C24 C25 H25A 120.0
C26 C25 H25A 120.0
C27 C26 C25 119.6(6)
C27 C26 H26A 120.2
C25 C26 H26A 120.2
C26 C27 C28 120.1(6)
C26 C27 H27A 119.9
C28 C27 H27A 119.9
C27 C28 C23 121.0(6)
C27 C28 H28A 119.5
C23 C28 H28A 119.5
C30 C29 C34 118.7(5)
C30 C29 P2 119.6(4)
C34 C29 P2 121.8(4)
C31 C30 C29 120.8(5)
C31 C30 H30A 119.6
C29 C30 H30A 119.6
C30 C31 C32 119.8(5)
C30 C31 H31A 120.1
C32 C31 H31A 120.1
C33 C32 C31 120.0(5)
C33 C32 H32A 120.0
C31 C32 H32A 120.0
C32 C33 C34 120.3(5)
C32 C33 H33A 119.9
C34 C33 H33A 119.9
C33 C34 C29 120.4(5)
C33 C34 H34A 119.8
C29 C34 H34A 119.8
C36 C35 C40 119.0(5)
C36 C35 P2 117.0(4)
C40 C35 P2 123.9(4)
C37 C36 C35 121.0(6)
C37 C36 H36A 119.5
C35 C36 H36A 119.5
C38 C37 C36 119.4(6)
C38 C37 H37A 120.3
C36 C37 H37A 120.3
C39 C38 C37 120.5(6)
C39 C38 H38A 119.8
C37 C38 H38A 119.8
C38 C39 C40 120.7(6)
C38 C39 H39A 119.6
C40 C39 H39A 119.6
C39 C40 C35 119.4(6)
C39 C40 H40A 120.3
C35 C40 H40A 120.3
Cl2 C1CL Cl3 110.2(5)
Cl2 C1CL Cl1 112.0(5)
Cl3 C1CL Cl1 110.0(5)
Cl2 C1CL H1CA 108.2
Cl3 C1CL H1CA 108.2
Cl1 C1CL H1CA 108.2

loop_
_geom_bond_atom_site_label_1
_geom_bond_atom_site_label_2
_geom_bond_distance
Pt1 P1 2.2847(13)
Pt1 P2 2.2925(12)
Pt1 S1 2.3375(13)
Pt1 S2 2.3472(13)
S1 C1 1.818(6)
S2 C3 1.822(5)
P1 C11 1.822(5)
P1 C17 1.824(5)
P1 C5 1.824(5)
P2 C35 1.826(5)
P2 C29 1.833(5)
P2 C23 1.838(5)
O1 C4 1.205(6)
O2 C4 1.304(6)
O2 H1O2 0.77(6)
C1 C2 1.533(7)
C1 H1A 0.95(5)
C1 H1B 0.94(6)
C2 C4 1.516(8)
C2 C3 1.522(7)
C2 H2 1.02(6)
C3 H3A 0.94(6)
C3 H3B 1.00(6)
C5 C6 1.386(8)
C5 C10 1.408(7)
C6 C7 1.372(8)
C6 H6A 0.9500
C7 C8 1.387(8)
C7 H7A 0.9500
C8 C9 1.376(9)
C8 H8A 0.9500
C9 C10 1.376(7)
C9 H9A 0.9500
C10 H10A 0.9500
C11 C12 1.387(8)
C11 C16 1.398(7)
C12 C13 1.383(8)
C12 H12A 0.9500
C13 C14 1.381(10)
C13 H13A 0.9500
C14 C15 1.377(9)
C14 H14A 0.9500
C15 C16 1.391(7)
C15 H15A 0.9500
C16 H16A 0.9500
C17 C22 1.390(7)
C17 C18 1.397(7)
C18 C19 1.389(7)
C18 H18A 0.9500
C19 C20 1.389(8)
C19 H19A 0.9500
C20 C21 1.372(8)
C20 H20A 0.9500
C21 C22 1.389(7)
C21 H21A 0.9500
C22 H22A 0.9500
C23 C28 1.387(7)
C23 C24 1.397(8)
C24 C25 1.381(8)
C24 H24A 0.9500
C25 C26 1.388(9)
C25 H25A 0.9500
C26 C27 1.381(9)
C26 H26A 0.9500
C27 C28 1.385(8)
C27 H27A 0.9500
C28 H28A 0.9500
C29 C30 1.387(7)
C29 C34 1.394(7)
C30 C31 1.386(7)
C30 H30A 0.9500
C31 C32 1.387(8)
C31 H31A 0.9500
C32 C33 1.372(8)
C32 H32A 0.9500
C33 C34 1.388(7)
C33 H33A 0.9500
C34 H34A 0.9500
C35 C36 1.394(7)
C35 C40 1.396(8)
C36 C37 1.385(9)
C36 H36A 0.9500
C37 C38 1.376(10)
C37 H37A 0.9500
C38 C39 1.376(10)
C38 H38A 0.9500
C39 C40 1.389(8)
C39 H39A 0.9500
C40 H40A 0.9500
Cl1 C1CL 1.762(10)
Cl2 C1CL 1.741(8)
Cl3 C1CL 1.761(10)
C1CL H1CA 1.0000
